data_2008221
loop_
_publ_author_name
'Lawrentz, Ulf'
'Grahn, Walter'
'Dix, Ina'
'Jones, Peter G.'

_publ_section_title
;
 Bond-length alternation in rigidized merocyanines
;
_journal_issue 3
_journal_name_full 'Acta Crystallographica Section C'
_journal_page_first 446
_journal_page_last 450
_journal_paper_doi 10.1107/S0108270198013778
_journal_volume 55
_journal_year 1999
_chemical_formula_sum 'C26 H27 N3 S'
_chemical_formula_weight 413.57
_chemical_melting_point .238E-237
_chemical_name_systematic
;
 2-dicyanomethylene-7-(2'-piperidinothien-5'-yl)-3,4,4a,5,6,10,10a-
 heptahydroanthracene
;
_space_group_IT_number 15
_symmetry_cell_setting monoclinic
_symmetry_space_group_name_Hall '-C 2yc'
_symmetry_space_group_name_H-M 'C 1 2/c 1'
_audit_creation_method SHELXL
_cell_angle_alpha 90.00
_cell_angle_beta 122.371(15)
_cell_angle_gamma 90.00
_cell_formula_units_Z 8
_cell_length_a 32.972(7)
_cell_length_b 8.046(2)
_cell_length_c 19.647(4)
_cell_measurement_reflns_used 44
_cell_measurement_temperature 143(2)
_cell_measurement_theta_max 11.5
_cell_measurement_theta_min 10
_cell_volume 4402.2(18)
_computing_cell_refinement XSCANS
_computing_data_collection 'XSCANS (Fait, 1991)'
_computing_data_reduction XSCANS
_computing_molecular_graphics 'XP (Siemens, 1994)'
_computing_publication_material SHELXL-93
_computing_structure_refinement 'SHELXL-93 (Sheldrick, 1993)'
_computing_structure_solution 'SHELXS-86 (Sheldrick, 1990)'
_diffrn_ambient_temperature 143(2)
_diffrn_measurement_device 'Siemens P4'
_diffrn_measurement_method \w
_diffrn_radiation_monochromator graphite
_diffrn_radiation_source 'fine-focus sealed tube'
_diffrn_radiation_type MoK\a
_diffrn_radiation_wavelength 0.71073
_diffrn_reflns_av_R_equivalents 0.0525
_diffrn_reflns_av_sigmaI/netI 0.0912
_diffrn_reflns_limit_h_max 32
_diffrn_reflns_limit_h_min -39
_diffrn_reflns_limit_k_max 4
_diffrn_reflns_limit_k_min -9
_diffrn_reflns_limit_l_max 23
_diffrn_reflns_limit_l_min 0
_diffrn_reflns_number 5987
_diffrn_reflns_theta_max 25.03
_diffrn_reflns_theta_min 3.07
_diffrn_standards_decay_% 2
_diffrn_standards_interval_time 60
_diffrn_standards_number 3
_exptl_absorpt_coefficient_mu 0.165
_exptl_absorpt_correction_type none
_exptl_crystal_colour 'metallic blue'
_exptl_crystal_density_diffrn 1.248
_exptl_crystal_density_meas ?
_exptl_crystal_description prism
_exptl_crystal_F_000 1760
_exptl_crystal_size_max 0.44
_exptl_crystal_size_mid 0.38
_exptl_crystal_size_min 0.30
_refine_diff_density_max 0.270
_refine_diff_density_min -0.254
_refine_ls_extinction_method none
_refine_ls_goodness_of_fit_all 1.026
_refine_ls_goodness_of_fit_obs 1.096
_refine_ls_hydrogen_treatment constr
_refine_ls_matrix_type full
_refine_ls_number_parameters 271
_refine_ls_number_reflns 3885
_refine_ls_number_restraints 274
_refine_ls_restrained_S_all 0.991
_refine_ls_restrained_S_obs 1.035
_refine_ls_R_factor_all 0.1185
_refine_ls_R_factor_obs 0.0632
_refine_ls_shift/esd_max 0.001
_refine_ls_shift/esd_mean 0.000
_refine_ls_structure_factor_coef Fsqd
_refine_ls_weighting_details 'w = 1/[\s^2^(Fo^2^)+(0.0424P)^2^+4.5674P] where P=(Fo^2^+2Fc^2^)/3'
_refine_ls_weighting_scheme calc
_refine_ls_wR_factor_all 0.1452
_refine_ls_wR_factor_obs 0.1194
_reflns_number_observed 2392
_reflns_number_total 3885
_reflns_observed_criterion >2sigma(I)
_cod_data_source_file bm1290.cif
_cod_data_source_block cryscht
_cod_depositor_comments
;
The following automatic conversions were performed:
'_geom_bond_publ_flag' value 'Y' changed to 'y' according to
'/home/saulius/struct/CIF-dictionaries/cif_core.dic' dictionary named
'cif_core.dic' version 2.4.1 from 2010-06-29 (13 times).

Automatic conversion script
Id: cif_fix_enum 1527 2010-12-29 10:47:43Z saulius 

The following automatic conversions were performed:

'_exptl_crystal_density_meas' value 'not measured' was changed to '?'
- the value is perceived as not measured.

Automatic conversion script
Id: cif_fix_values 3008 2015-01-20 13:52:24Z robertas 

The following automatic conversions were performed:

'_refine_ls_weighting_scheme' value 'calc w =
1/[\s^2^(Fo^2^)+(0.0424P)^2^+4.5674P] where P=(Fo^2^+2Fc^2^)/3' was
changed to 'calc'. New tag '_refine_ls_weighting_details' was
created. The value of the new tag was set to 'w =
1/[\s^2^(Fo^2^)+(0.0424P)^2^+4.5674P] where P=(Fo^2^+2Fc^2^)/3'.

Automatic conversion script
Id: cif_fix_values 3143 2015-03-26 13:38:13Z robertas 
;
_cod_original_cell_volume 4402.0(17)
_cod_original_sg_symbol_H-M 'C 2/c'
_cod_database_code 2008221

loop_
_symmetry_equiv_pos_as_xyz
'x, y, z'
'-x, y, -z+1/2'
'x+1/2, y+1/2, z'
'-x+1/2, y+1/2, -z+1/2'
'-x, -y, -z'
'x, -y, z-1/2'
'-x+1/2, -y+1/2, -z'
'x+1/2, -y+1/2, z-1/2'

loop_
_atom_site_aniso_label
_atom_site_aniso_U_11
_atom_site_aniso_U_22
_atom_site_aniso_U_33
_atom_site_aniso_U_12
_atom_site_aniso_U_13
_atom_site_aniso_U_23
S1 0.0238(4) 0.0346(6) 0.0278(4) 0.0016(4) 0.0123(4) -0.0004(4)
N1 0.0295(15) 0.038(2) 0.0263(15) 0.0044(14) 0.0128(13) 0.0011(14)
N2 0.0353(19) 0.062(3) 0.047(2) 0.0008(17) 0.0208(17) -0.0167(19)
N3 0.0333(18) 0.084(3) 0.0336(19) 0.0102(19) 0.0099(16) -0.0030(19)
C1 0.0278(17) 0.030(2) 0.0255(17) -0.0006(15) 0.0166(15) -0.0039(16)
C2 0.0256(16) 0.027(2) 0.0255(17) -0.0052(15) 0.0132(14) -0.0001(16)
C3 0.0259(17) 0.047(3) 0.0235(17) 0.0008(17) 0.0089(15) -0.0059(18)
C4 0.0334(18) 0.043(2) 0.0253(17) 0.0026(18) 0.0164(16) -0.0033(18)
C4A 0.0276(17) 0.039(2) 0.0255(17) 0.0037(16) 0.0129(15) -0.0029(17)
C5 0.0284(18) 0.056(3) 0.0323(19) 0.0040(18) 0.0171(16) -0.0023(19)
C6 0.0258(18) 0.043(2) 0.0292(18) 0.0040(17) 0.0128(16) -0.0010(18)
C7 0.0270(16) 0.025(2) 0.0270(16) -0.0019(16) 0.0133(14) 0.0021(17)
C8 0.0256(17) 0.027(2) 0.0263(17) 0.0011(15) 0.0146(15) -0.0017(16)
C8A 0.0272(16) 0.030(2) 0.0260(16) -0.0024(15) 0.0136(14) 0.0002(16)
C9 0.0307(17) 0.033(2) 0.0235(16) 0.0064(16) 0.0170(15) 0.0014(16)
C9A 0.0251(16) 0.0222(19) 0.0263(17) -0.0031(15) 0.0146(14) 0.0006(16)
C10 0.0312(18) 0.042(2) 0.0294(18) 0.0035(17) 0.0180(16) -0.0019(18)
C10A 0.0267(17) 0.038(2) 0.0281(18) 0.0033(16) 0.0138(15) -0.0020(17)
C11 0.0265(17) 0.029(2) 0.0280(18) -0.0017(15) 0.0147(15) 0.0017(16)
C12 0.0228(18) 0.041(3) 0.035(2) -0.0010(17) 0.0101(17) -0.0039(19)
C13 0.0305(19) 0.043(2) 0.033(2) 0.0068(18) 0.0161(17) 0.0026(19)
C2' 0.0245(16) 0.028(2) 0.0249(16) -0.0007(16) 0.0091(14) 0.0015(16)
C3' 0.0220(16) 0.030(2) 0.0289(17) -0.0018(15) 0.0087(15) -0.0015(17)
C4' 0.0258(17) 0.032(2) 0.0300(17) 0.0002(16) 0.0150(15) -0.0013(17)
C5' 0.0243(16) 0.029(2) 0.0303(17) 0.0001(15) 0.0141(14) 0.0002(16)
C1" 0.0350(19) 0.068(3) 0.0277(19) 0.009(2) 0.0133(17) 0.001(2)
C2" 0.049(2) 0.100(4) 0.031(2) 0.001(3) 0.016(2) -0.011(2)
C3" 0.062(3) 0.109(5) 0.035(2) 0.016(3) 0.027(2) 0.006(3)
C4" 0.059(3) 0.124(5) 0.040(2) 0.023(3) 0.032(2) -0.001(3)
C5" 0.040(2) 0.091(4) 0.042(2) 0.002(2) 0.0263(19) -0.002(3)

loop_
_atom_site_label
_atom_site_fract_x
_atom_site_fract_y
_atom_site_fract_z
_atom_site_U_iso_or_equiv
_atom_site_thermal_displace_type
_atom_site_calc_flag
_atom_site_refinement_flags
_atom_site_occupancy
_atom_site_disorder_group
_atom_site_type_symbol
S1 0.57120(3) 0.79659(12) 0.69976(5) 0.0295(2) Uani d U 1 . S
N1 0.63643(9) 0.8248(4) 0.85993(16) 0.0323(7) Uani d U 1 . N
N2 0.24998(11) 1.0341(5) 0.2777(2) 0.0490(9) Uani d U 1 . N
N3 0.19389(11) 0.8651(5) 0.03174(19) 0.0543(10) Uani d U 1 . N
C1 0.34989(11) 0.8539(4) 0.28396(19) 0.0265(8) Uani d U 1 . C
H1 0.3447 0.9202 0.3187 0.032 Uiso calc R 1 . H
C2 0.31099(11) 0.8307(4) 0.20285(19) 0.0263(8) Uani d U 1 . C
C3 0.31895(11) 0.7271(5) 0.14825(19) 0.0344(9) Uani d U 1 . C
H3A 0.3000 0.7735 0.0930 0.041 Uiso calc R 1 . H
H3B 0.3072 0.6130 0.1465 0.041 Uiso calc R 1 . H
C4 0.37149(11) 0.7198(5) 0.17507(19) 0.0336(9) Uani d U 1 . C
H4A 0.3754 0.6363 0.1420 0.040 Uiso calc R 1 . H
H4B 0.3812 0.8292 0.1652 0.040 Uiso calc R 1 . H
C4A 0.40436(11) 0.6757(5) 0.26301(19) 0.0314(9) Uani d U 1 . C
H4A1 0.3963 0.5594 0.2697 0.038 Uiso calc R 1 . H
C5 0.54262(12) 0.6587(5) 0.4141(2) 0.0386(10) Uani d U 1 . C
H5A 0.5490 0.7721 0.4024 0.046 Uiso calc R 1 . H
H5B 0.5511 0.5790 0.3853 0.046 Uiso calc R 1 . H
C6 0.57443(11) 0.6272(5) 0.50356(19) 0.0338(9) Uani d U 1 . C
H6A 0.5751 0.5064 0.5137 0.041 Uiso calc R 1 . H
H6B 0.6076 0.6625 0.5224 0.041 Uiso calc R 1 . H
C7 0.55781(11) 0.7178(4) 0.55126(19) 0.0271(8) Uani d U 1 . C
C8 0.51220(10) 0.7759(4) 0.51336(19) 0.0259(8) Uani d U 1 . C
H8 0.5034 0.8391 0.5443 0.031 Uiso calc R 1 . H
C8A 0.47654(11) 0.7495(4) 0.43073(19) 0.0279(8) Uani d U 1 . C
C9 0.43153(11) 0.8127(4) 0.39575(18) 0.0277(8) Uani d U 1 . C
H9 0.4245 0.8798 0.4279 0.033 Uiso calc R 1 . H
C9A 0.39424(11) 0.7854(4) 0.31418(18) 0.0241(7) Uani d U 1 . C
C10 0.45715(11) 0.6775(5) 0.29285(19) 0.0332(9) Uani d U 1 . C
H10A 0.4654 0.7877 0.2812 0.040 Uiso calc R 1 . H
H10B 0.4632 0.5934 0.2626 0.040 Uiso calc R 1 . H
C10A 0.48980(11) 0.6424(5) 0.38222(19) 0.0315(8) Uani d U 1 . C
H10C 0.4841 0.5243 0.3908 0.038 Uiso calc R 1 . H
C11 0.26679(11) 0.8967(4) 0.17698(19) 0.0277(8) Uani d U 1 . C
C12 0.25721(12) 0.9763(5) 0.2322(2) 0.0357(9) Uani d U 1 . C
C13 0.22658(12) 0.8774(5) 0.0962(2) 0.0358(9) Uani d U 1 . C
C2' 0.62857(11) 0.7804(4) 0.78598(19) 0.0278(8) Uani d U 1 . C
C3' 0.66062(11) 0.7279(4) 0.76650(19) 0.0293(8) Uani d U 1 . C
H3' 0.6938 0.7104 0.8052 0.035 Uiso calc R 1 . H
C4' 0.63942(11) 0.7027(5) 0.68336(19) 0.0293(8) Uani d U 1 . C
H4' 0.6571 0.6657 0.6608 0.035 Uiso calc R 1 . H
C5' 0.59120(11) 0.7358(4) 0.63752(19) 0.0281(8) Uani d U 1 . C
C1" 0.68397(12) 0.7928(6) 0.9295(2) 0.0455(10) Uani d U 1 . C
H1"1 0.7084 0.8285 0.9179 0.055 Uiso calc R 1 . H
H1"2 0.6880 0.6720 0.9408 0.055 Uiso calc R 1 . H
C2" 0.69177(15) 0.8849(7) 1.0029(2) 0.0632(14) Uani d U 1 . C
H2"1 0.7233 0.8531 1.0505 0.076 Uiso calc R 1 . H
H2"2 0.6923 1.0059 0.9944 0.076 Uiso calc R 1 . H
C3" 0.65306(15) 0.8472(7) 1.0194(2) 0.0682(15) Uani d U 1 . C
H3"1 0.6545 0.7285 1.0337 0.082 Uiso calc R 1 . H
H3"2 0.6581 0.9150 1.0653 0.082 Uiso calc R 1 . H
C4" 0.60495(16) 0.8859(8) 0.9459(2) 0.0716(16) Uani d U 1 . C
H4"1 0.6025 1.0069 0.9351 0.086 Uiso calc R 1 . H
H4"2 0.5794 0.8549 0.9556 0.086 Uiso calc R 1 . H
C5" 0.59762(14) 0.7927(6) 0.8735(2) 0.0556(12) Uani d U 1 . C
H5"1 0.5960 0.6721 0.8817 0.067 Uiso calc R 1 . H
H5"2 0.5667 0.8266 0.8251 0.067 Uiso calc R 1 . H

loop_
_atom_type_symbol
_atom_type_description
_atom_type_scat_dispersion_real
_atom_type_scat_dispersion_imag
_atom_type_scat_source
C C 0.0033 0.0016 'International Tables Vol C Tables 4.2.6.8 and 6.1.1.4'
H H 0.0000 0.0000 'International Tables Vol C Tables 4.2.6.8 and 6.1.1.4'
N N 0.0061 0.0033 'International Tables Vol C Tables 4.2.6.8 and 6.1.1.4'
S S 0.1246 0.1234 'International Tables Vol C Tables 4.2.6.8 and 6.1.1.4'

loop_
_geom_angle_atom_site_label_1
_geom_angle_atom_site_label_2
_geom_angle_atom_site_label_3
_geom_angle
C5' S1 C2' 92.27(16)
C2' N1 C1" 116.5(3)
C2' N1 C5" 117.2(3)
C1" N1 C5" 114.0(3)
C9A C1 C2 123.1(3)
C11 C2 C1 120.4(3)
C11 C2 C3 120.9(3)
C1 C2 C3 118.6(3)
C2 C3 C4 112.4(3)
C4A C4 C3 113.1(3)
C9A C4A C4 110.3(3)
C9A C4A C10 110.9(3)
C4 C4A C10 114.4(3)
C10A C5 C6 113.4(3)
C7 C6 C5 112.7(3)
C8 C7 C5' 122.2(3)
C8 C7 C6 119.5(3)
C5' C7 C6 118.3(3)
C7 C8 C8A 124.9(3)
C9 C8A C8 122.3(3)
C9 C8A C10A 120.1(3)
C8 C8A C10A 117.6(3)
C8A C9 C9A 124.4(3)
C1 C9A C9 120.4(3)
C1 C9A C4A 121.0(3)
C9 C9A C4A 118.5(3)
C4A C10 C10A 113.8(3)
C5 C10A C8A 110.4(3)
C5 C10A C10 114.3(3)
C8A C10A C10 111.0(3)
C2 C11 C13 122.7(3)
C2 C11 C12 121.0(3)
C13 C11 C12 116.1(3)
N2 C12 C11 177.4(4)
N3 C13 C11 178.4(4)
C3' C2' N1 129.5(3)
C3' C2' S1 110.5(2)
N1 C2' S1 119.9(2)
C2' C3' C4' 113.0(3)
C5' C4' C3' 114.6(3)
C4' C5' C7 129.5(3)
C4' C5' S1 109.6(2)
C7 C5' S1 120.8(2)
N1 C1" C2" 111.0(3)
C3" C2" C1" 112.0(4)
C4" C3" C2" 109.4(4)
C3" C4" C5" 111.0(4)
N1 C5" C4" 111.7(4)

loop_
_geom_bond_atom_site_label_1
_geom_bond_atom_site_label_2
_geom_bond_site_symmetry_2
_geom_bond_distance
_geom_bond_publ_flag
S1 C5' . 1.742(3) y
S1 C2' . 1.742(3) y
N1 C2' . 1.380(4) y
N1 C1" . 1.448(4) ?
N1 C5" . 1.463(4) ?
N2 C12 . 1.141(4) ?
N3 C13 . 1.146(4) ?
C1 C9A . 1.365(4) y
C1 C2 . 1.425(4) y
C2 C11 . 1.368(4) ?
C2 C3 . 1.488(5) ?
C3 C4 . 1.518(4) ?
C4 C4A . 1.510(4) ?
C4A C9A . 1.503(4) ?
C4A C10 . 1.510(4) ?
C5 C10A . 1.508(4) ?
C5 C6 . 1.509(5) ?
C6 C7 . 1.503(5) ?
C7 C8 . 1.355(4) y
C7 C5' . 1.452(4) y
C8 C8A . 1.421(4) y
C8A C9 . 1.357(4) y
C8A C10A . 1.512(5) ?
C9 C9A . 1.421(4) y
C10 C10A . 1.516(4) ?
C11 C13 . 1.431(5) ?
C11 C12 . 1.433(5) ?
C2' C3' . 1.369(5) y
C3' C4' . 1.405(4) y
C4' C5' . 1.370(4) y
C1" C2" . 1.515(5) ?
C2" C3" . 1.506(6) ?
C3" C4" . 1.499(6) ?
C4" C5" . 1.508(6) ?

loop_
_geom_torsion_atom_site_label_1
_geom_torsion_atom_site_label_2
_geom_torsion_atom_site_label_3
_geom_torsion_atom_site_label_4
_geom_torsion
C9A C1 C2 C11 177.2(3)
C9A C1 C2 C3 -0.1(5)
C11 C2 C3 C4 158.7(3)
C1 C2 C3 C4 -24.0(5)
C2 C3 C4 C4A 50.0(5)
C3 C4 C4A C9A -50.6(4)
C3 C4 C4A C10 -176.5(3)
C10A C5 C6 C7 -47.0(5)
C5 C6 C7 C8 18.1(5)
C5 C6 C7 C5' -163.6(3)
C5' C7 C8 C8A -174.0(3)
C6 C7 C8 C8A 4.1(5)
C7 C8 C8A C9 -179.1(3)
C7 C8 C8A C10A 2.7(5)
C8 C8A C9 C9A -177.9(3)
C10A C8A C9 C9A 0.3(5)
C2 C1 C9A C9 -179.8(3)
C2 C1 C9A C4A -1.6(5)
C8A C9 C9A C1 179.9(3)
C8A C9 C9A C4A 1.7(5)
C4 C4A C9A C1 26.9(4)
C10 C4A C9A C1 154.8(3)
C4 C4A C9A C9 -154.8(3)
C10 C4A C9A C9 -27.0(4)
C9A C4A C10 C10A 51.2(4)
C4 C4A C10 C10A 176.8(3)
C6 C5 C10A C8A 52.7(4)
C6 C5 C10A C10 178.6(3)
C9 C8A C10A C5 151.1(3)
C8 C8A C10A C5 -30.7(4)
C9 C8A C10A C10 23.3(5)
C8 C8A C10A C10 -158.5(3)
C4A C10 C10A C5 -174.9(3)
C4A C10 C10A C8A -49.3(4)
C1 C2 C11 C13 179.8(3)
C3 C2 C11 C13 -2.9(5)
C1 C2 C11 C12 -6.2(5)
C3 C2 C11 C12 171.1(3)
C2 C11 C12 N2 -61.(8)
C13 C11 C12 N2 114.(8)
C2 C11 C13 N3 -160.(15)
C12 C11 C13 N3 26.(16)
C1" N1 C2' C3' -8.8(6)
C5" N1 C2' C3' -148.9(4)
C1" N1 C2' S1 174.3(3)
C5" N1 C2' S1 34.2(5)
C5' S1 C2' C3' -1.0(3)
C5' S1 C2' N1 176.5(3)
N1 C2' C3' C4' -176.6(4)
S1 C2' C3' C4' 0.5(4)
C2' C3' C4' C5' 0.4(5)
C3' C4' C5' C7 -177.5(3)
C3' C4' C5' S1 -1.1(4)
C8 C7 C5' C4' -171.4(4)
C6 C7 C5' C4' 10.4(6)
C8 C7 C5' S1 12.6(5)
C6 C7 C5' S1 -165.6(3)
C2' S1 C5' C4' 1.2(3)
C2' S1 C5' C7 177.9(3)
C2' N1 C1" C2" 165.7(4)
C5" N1 C1" C2" -53.0(5)
N1 C1" C2" C3" 54.0(5)
C1" C2" C3" C4" -55.7(6)
C2" C3" C4" C5" 55.8(6)
C2' N1 C5" C4" -164.9(4)
C1" N1 C5" C4" 54.1(5)
C3" C4" C5" N1 -55.0(6)
